data_4129626
loop_
_publ_author_name
'Song, Liqiang'
'Zhu, Guili'
'Liu, Yongjiang'
'Liu, Bo'
'Qin, Song'

_publ_section_title
;
 Total Synthesis of Atisane-Type Diterpenoids: Application of Diels-Alder
 Cycloadditions of Podocarpane-Type Unmasked ortho-Benzoquinones.
;
_journal_issue 42
_journal_name_full 'Journal of the American Chemical Society'
_journal_page_first 13706
_journal_page_last 13714
_journal_paper_doi 10.1021/jacs.5b08958
_journal_volume 137
_journal_year 2015
_chemical_formula_moiety 'C25 H27 F O3'
_chemical_formula_sum 'C25 H27 F O3'
_chemical_formula_weight 394.46
_space_group_crystal_system triclinic
_space_group_IT_number 2
_space_group_name_Hall '-P 1'
_space_group_name_H-M_alt 'P -1'
_atom_sites_solution_hydrogens geom
_atom_sites_solution_primary direct
_audit_creation_date 2015-02-09
_audit_creation_method
;
Olex2 1.2
(compiled 2015.01.26 svn.r3150 for OlexSys, GUI svn.r4998)
;
_cell_angle_alpha 78.356(5)
_cell_angle_beta 86.755(4)
_cell_angle_gamma 78.294(5)
_cell_formula_units_Z 2
_cell_length_a 8.2096(4)
_cell_length_b 10.3606(6)
_cell_length_c 12.5374(7)
_cell_measurement_reflns_used 3289
_cell_measurement_temperature 293
_cell_measurement_theta_max 28.5460
_cell_measurement_theta_min 4.1360
_cell_volume 1022.58(10)
_computing_cell_refinement
;
CrysAlisPro, Agilent Technologies,
Version 1.171.37.33 (release 27-03-2014 CrysAlis171 .NET)
(compiled Mar 27 2014,17:12:48)
;
_computing_data_collection
;
CrysAlisPro, Agilent Technologies,
Version 1.171.37.33 (release 27-03-2014 CrysAlis171 .NET)
(compiled Mar 27 2014,17:12:48)
;
_computing_data_reduction
;
CrysAlisPro, Agilent Technologies,
Version 1.171.37.33 (release 27-03-2014 CrysAlis171 .NET)
(compiled Mar 27 2014,17:12:48)
;
_computing_molecular_graphics 'Olex2 (Dolomanov et al., 2009)'
_computing_publication_material 'Olex2 (Dolomanov et al., 2009)'
_computing_structure_refinement 'ShelXL (Sheldrick, 2008)'
_computing_structure_solution 'ShelXT (Sheldrick, 2015)'
_diffrn_ambient_temperature 293
_diffrn_detector 'CCD plate'
_diffrn_detector_area_resol_mean 15.9595
_diffrn_detector_type EosS2
_diffrn_measured_fraction_theta_full 0.997
_diffrn_measured_fraction_theta_max 0.997
_diffrn_measurement_details
;
#__ type_ start__ end____ width___ exp.time_
  1 omega  -11.00   83.00   1.0000   11.2800
omega____ theta____ kappa____ phi______ frames
    -       15.7256   77.0000 -120.0000 94

#__ type_ start__ end____ width___ exp.time_
  2 omega  -11.00   83.00   1.0000   11.2800
omega____ theta____ kappa____ phi______ frames
    -       15.7256   77.0000   90.0000 94

#__ type_ start__ end____ width___ exp.time_
  3 omega  -52.00   42.00   1.0000   11.2800
omega____ theta____ kappa____ phi______ frames
    -       15.7256  -77.0000  120.0000 94

#__ type_ start__ end____ width___ exp.time_
  4 omega  -52.00   32.00   1.0000   11.2800
omega____ theta____ kappa____ phi______ frames
    -       15.7256  -57.0000    0.0000 84

#__ type_ start__ end____ width___ exp.time_
  5 omega  -43.00   51.00   1.0000   11.2800
omega____ theta____ kappa____ phi______ frames
    -      -16.6631   77.0000  -30.0000 94

#__ type_ start__ end____ width___ exp.time_
  6 omega   34.00   88.00   1.0000   11.2800
omega____ theta____ kappa____ phi______ frames
    -       15.7256 -178.0000  -30.0000 54

#__ type_ start__ end____ width___ exp.time_
  7 omega  -84.00    0.00   1.0000   11.2800
omega____ theta____ kappa____ phi______ frames
    -      -16.6631  -57.0000  -30.0000 84
;
_diffrn_measurement_device 'four-circle diffractometer'
_diffrn_measurement_device_type 'New Gemini, Dual, Cu at zero, EosS2'
_diffrn_measurement_method '\w scans'
_diffrn_orient_matrix_UB_11 -0.0378946000
_diffrn_orient_matrix_UB_12 -0.0550678000
_diffrn_orient_matrix_UB_13 0.0235519000
_diffrn_orient_matrix_UB_21 0.0508003000
_diffrn_orient_matrix_UB_22 -0.0128776000
_diffrn_orient_matrix_UB_23 0.0463588000
_diffrn_orient_matrix_UB_31 -0.0614055000
_diffrn_orient_matrix_UB_32 0.0433871000
_diffrn_orient_matrix_UB_33 0.0251727000
_diffrn_radiation_monochromator graphite
_diffrn_radiation_probe x-ray
_diffrn_radiation_type MoK\a
_diffrn_radiation_wavelength 0.71073
_diffrn_reflns_av_R_equivalents 0.0301
_diffrn_reflns_av_unetI/netI 0.0306
_diffrn_reflns_Laue_measured_fraction_full 0.997
_diffrn_reflns_Laue_measured_fraction_max 0.997
_diffrn_reflns_limit_h_max 9
_diffrn_reflns_limit_h_min -9
_diffrn_reflns_limit_k_max 12
_diffrn_reflns_limit_k_min -12
_diffrn_reflns_limit_l_max 14
_diffrn_reflns_limit_l_min -14
_diffrn_reflns_number 11090
_diffrn_reflns_point_group_measured_fraction_full 0.997
_diffrn_reflns_point_group_measured_fraction_max 0.997
_diffrn_reflns_theta_full 24.999
_diffrn_reflns_theta_max 24.999
_diffrn_reflns_theta_min 3.544
_diffrn_source 'Enhance (Mo) X-ray Source'
_exptl_absorpt_coefficient_mu 0.089
_exptl_absorpt_correction_T_max 1.00000
_exptl_absorpt_correction_T_min 0.76259
_exptl_absorpt_correction_type multi-scan
_exptl_absorpt_process_details
;
CrysAlisPro, Agilent Technologies,
Version 1.171.37.33 (release 27-03-2014 CrysAlis171 .NET)
(compiled Mar 27 2014,17:12:48)
Empirical absorption correction using spherical harmonics,
 implemented in SCALE3 ABSPACK scaling algorithm.
;
_exptl_crystal_colour 'clear yellowish yellow'
_exptl_crystal_colour_lustre clear
_exptl_crystal_colour_modifier yellowish
_exptl_crystal_colour_primary yellow
_exptl_crystal_density_diffrn 1.281
_exptl_crystal_description
;
;
_exptl_crystal_F_000 420
_exptl_crystal_size_max 0.5
_exptl_crystal_size_mid 0.2
_exptl_crystal_size_min 0.15
_refine_diff_density_max 0.173
_refine_diff_density_min -0.200
_refine_diff_density_rms 0.034
_refine_ls_extinction_method none
_refine_ls_goodness_of_fit_ref 1.042
_refine_ls_hydrogen_treatment constr
_refine_ls_matrix_type full
_refine_ls_number_parameters 266
_refine_ls_number_reflns 3584
_refine_ls_number_restraints 0
_refine_ls_restrained_S_all 1.042
_refine_ls_R_factor_all 0.0526
_refine_ls_R_factor_gt 0.0406
_refine_ls_shift/su_max 0.000
_refine_ls_shift/su_mean 0.000
_refine_ls_structure_factor_coef Fsqd
_refine_ls_weighting_details 'w=1/[\s^2^(Fo^2^)+(0.0539P)^2^+0.1485P] where P=(Fo^2^+2Fc^2^)/3'
_refine_ls_weighting_scheme calc
_refine_ls_wR_factor_gt 0.1040
_refine_ls_wR_factor_ref 0.1110
_reflns_Friedel_coverage 0.000
_reflns_number_gt 2872
_reflns_number_total 3584
_reflns_threshold_expression 'I > 2\s(I)'
_cod_data_source_file ja5b08958_si_009.cif
_cod_data_source_block liubo-zhufbyq
_cod_original_cell_volume 1022.59(10)
_cod_database_code 4129626
_shelx_space_group_comment
;
The symmetry employed for this shelxl refinement is uniquely defined
by the following loop, which should always be used as a source of
symmetry information in preference to the above space-group names.
They are only intended as comments.
;
_reflns_odcompleteness_completeness 99.71
_reflns_odcompleteness_iscentric 1
_reflns_odcompleteness_theta 26.32
_olex2_refinement_description
;
1. Fixed Uiso
 At 1.2 times of:
  All C(H) groups, All C(H,H) groups
 At 1.5 times of:
  All C(H,H,H) groups, All O(H) groups
2.a Ternary CH refined with riding coordinates:
 C006(H006), C00E(H00E), C00H(H00H)
2.b Secondary CH2 refined with riding coordinates:
 C00G(H00A,H00B), C00N(H00C,H00F), C00O(H00G,H00M), C00P(H00N,H00O)
2.c Aromatic/amide H refined with riding coordinates:
 C00D(H00D), C00I(H00I), C00J(H00J), C00K(H00K), C00L(H00L), C00S(H00V)
2.d Idealised Me refined as rotating group:
 C00Q(H00P,H00Q,H00R), C00R(H00S,H00T,H00U), C00T(H00W,H00X,H00Y)
2.e Idealised tetrahedral OH refined as rotating group:
 O003(H003)
;
_shelx_shelxl_version_number 2014/7
_olex2_submission_special_instructions 'No special instructions were received'

loop_
_space_group_symop_operation_xyz
'x, y, z'
'-x, -y, -z'

loop_
_atom_site_label
_atom_site_type_symbol
_atom_site_fract_x
_atom_site_fract_y
_atom_site_fract_z
_atom_site_U_iso_or_equiv
_atom_site_adp_type
_atom_site_occupancy
_atom_site_site_symmetry_order
_atom_site_calc_flag
_atom_site_refinement_flags_posn
F001 F 1.33008(14) 0.13366(13) 0.40151(10) 0.0765(4) Uani 1 1 d .
O002 O 0.89247(15) 0.26381(12) 0.94021(10) 0.0524(3) Uani 1 1 d .
O003 O 0.11071(15) 0.70456(13) 0.83321(10) 0.0559(3) Uani 1 1 d .
H003 H 0.1063 0.7365 0.8883 0.084 Uiso 1 1 calc GR
O004 O 0.80993(16) 0.02114(13) 1.05488(9) 0.0572(4) Uani 1 1 d .
C005 C 0.98110(19) 0.11251(15) 0.64840(12) 0.0357(4) Uani 1 1 d .
C006 C 0.52078(17) 0.47033(14) 0.79709(12) 0.0324(3) Uani 1 1 d .
H006 H 0.5375 0.4379 0.8755 0.039 Uiso 1 1 calc R
C007 C 0.57838(17) 0.22775(14) 0.79603(12) 0.0327(3) Uani 1 1 d .
C008 C 0.76483(18) 0.22952(14) 0.78029(12) 0.0327(3) Uani 1 1 d .
C009 C 0.39857(19) 0.60819(15) 0.78834(12) 0.0363(4) Uani 1 1 d .
C00A C 0.45324(18) 0.35713(14) 0.75887(12) 0.0334(3) Uani 1 1 d .
C00B C 0.82306(18) 0.19656(16) 0.89743(12) 0.0370(4) Uani 1 1 d .
C00C C 0.77964(19) 0.06264(16) 0.96014(13) 0.0404(4) Uani 1 1 d .
C00D C 0.54565(19) 0.11031(15) 0.84873(13) 0.0376(4) Uani 1 1 d .
H00D H 0.4373 0.0965 0.8622 0.045 Uiso 1 1 calc R
C00E C 0.23402(19) 0.58321(16) 0.84580(13) 0.0412(4) Uani 1 1 d .
H00E H 0.2552 0.5507 0.9237 0.049 Uiso 1 1 calc R
C00F C 0.85460(18) 0.10359(15) 0.73749(12) 0.0351(4) Uani 1 1 d .
C00G C 0.80152(19) 0.36196(15) 0.71649(13) 0.0381(4) Uani 1 1 d .
H00A H 0.7846 0.3665 0.6398 0.046 Uiso 1 1 calc R
H00B H 0.9177 0.3634 0.7254 0.046 Uiso 1 1 calc R
C00H C 0.6952(2) 0.00055(15) 0.88546(13) 0.0405(4) Uani 1 1 d .
H00H H 0.6657 -0.0853 0.9207 0.049 Uiso 1 1 calc R
C00I C 1.14801(19) 0.06252(16) 0.66977(13) 0.0414(4) Uani 1 1 d .
H00I H 1.1810 0.0237 0.7407 0.050 Uiso 1 1 calc R
C00J C 0.9352(2) 0.16931(17) 0.54173(13) 0.0437(4) Uani 1 1 d .
H00J H 0.8234 0.2028 0.5262 0.052 Uiso 1 1 calc R
C00K C 0.8179(2) -0.01096(16) 0.79252(12) 0.0397(4) Uani 1 1 d .
H00K H 0.8654 -0.0934 0.7746 0.048 Uiso 1 1 calc R
C00L C 1.2666(2) 0.06961(17) 0.58681(15) 0.0481(4) Uani 1 1 d .
H00L H 1.3788 0.0360 0.6011 0.058 Uiso 1 1 calc R
C00M C 1.2146(2) 0.12727(17) 0.48354(14) 0.0472(4) Uani 1 1 d .
C00N C 0.16330(19) 0.48007(17) 0.80418(15) 0.0470(4) Uani 1 1 d .
H00C H 0.1360 0.5129 0.7280 0.056 Uiso 1 1 calc R
H00F H 0.0614 0.4669 0.8442 0.056 Uiso 1 1 calc R
C00O C 0.28482(18) 0.34666(16) 0.81632(14) 0.0426(4) Uani 1 1 d .
H00G H 0.2354 0.2841 0.7868 0.051 Uiso 1 1 calc R
H00M H 0.3034 0.3103 0.8932 0.051 Uiso 1 1 calc R
C00P C 0.69494(19) 0.48597(16) 0.75055(15) 0.0437(4) Uani 1 1 d .
H00N H 0.6819 0.5590 0.6877 0.052 Uiso 1 1 calc R
H00O H 0.7546 0.5119 0.8049 0.052 Uiso 1 1 calc R
C00Q C 0.4735(2) 0.69759(17) 0.84813(15) 0.0494(4) Uani 1 1 d .
H00P H 0.5028 0.6499 0.9205 0.074 Uiso 1 1 calc GR
H00Q H 0.3933 0.7782 0.8518 0.074 Uiso 1 1 calc GR
H00R H 0.5711 0.7205 0.8094 0.074 Uiso 1 1 calc GR
C00R C 0.3644(2) 0.68470(16) 0.67106(14) 0.0477(4) Uani 1 1 d .
H00S H 0.4680 0.6935 0.6336 0.072 Uiso 1 1 calc GR
H00T H 0.2986 0.7723 0.6721 0.072 Uiso 1 1 calc GR
H00U H 0.3053 0.6361 0.6341 0.072 Uiso 1 1 calc GR
C00S C 1.0516(2) 0.17715(17) 0.45833(14) 0.0492(4) Uani 1 1 d .
H00V H 1.0200 0.2153 0.3870 0.059 Uiso 1 1 calc R
C00T C 0.4348(2) 0.37552(17) 0.63466(13) 0.0454(4) Uani 1 1 d .
H00W H 0.3304 0.4336 0.6130 0.068 Uiso 1 1 calc GR
H00X H 0.4384 0.2897 0.6157 0.068 Uiso 1 1 calc GR
H00Y H 0.5241 0.4147 0.5979 0.068 Uiso 1 1 calc GR

loop_
_atom_site_aniso_label
_atom_site_aniso_U_11
_atom_site_aniso_U_22
_atom_site_aniso_U_33
_atom_site_aniso_U_23
_atom_site_aniso_U_13
_atom_site_aniso_U_12
F001 0.0636(7) 0.0964(9) 0.0675(8) -0.0150(6) 0.0323(6) -0.0209(6)
O002 0.0572(7) 0.0591(8) 0.0468(7) -0.0174(6) -0.0055(6) -0.0168(6)
O003 0.0470(7) 0.0560(8) 0.0581(8) -0.0212(6) -0.0089(6) 0.0176(6)
O004 0.0640(8) 0.0677(9) 0.0325(7) 0.0002(6) -0.0015(6) -0.0057(7)
C005 0.0396(8) 0.0331(8) 0.0328(8) -0.0099(6) -0.0005(7) 0.0000(7)
C006 0.0317(8) 0.0312(8) 0.0331(8) -0.0053(6) -0.0030(6) -0.0037(6)
C007 0.0328(8) 0.0335(8) 0.0326(8) -0.0092(6) 0.0012(6) -0.0061(6)
C008 0.0323(8) 0.0315(8) 0.0331(8) -0.0066(6) 0.0030(6) -0.0036(6)
C009 0.0379(8) 0.0330(8) 0.0364(8) -0.0085(7) -0.0043(7) -0.0004(7)
C00A 0.0319(8) 0.0320(8) 0.0359(8) -0.0062(6) -0.0022(6) -0.0054(6)
C00B 0.0312(8) 0.0416(9) 0.0368(9) -0.0124(7) 0.0031(7) -0.0005(7)
C00C 0.0371(8) 0.0433(9) 0.0343(9) -0.0056(7) 0.0051(7) 0.0035(7)
C00D 0.0374(8) 0.0364(9) 0.0393(9) -0.0066(7) 0.0039(7) -0.0098(7)
C00E 0.0363(8) 0.0417(9) 0.0407(9) -0.0089(7) -0.0045(7) 0.0058(7)
C00F 0.0365(8) 0.0363(8) 0.0303(8) -0.0088(6) -0.0020(6) 0.0004(7)
C00G 0.0339(8) 0.0379(9) 0.0421(9) -0.0067(7) 0.0055(7) -0.0086(7)
C00H 0.0479(9) 0.0310(8) 0.0393(9) -0.0014(7) 0.0044(7) -0.0064(7)
C00I 0.0419(9) 0.0428(9) 0.0369(9) -0.0087(7) -0.0047(7) -0.0005(7)
C00J 0.0407(9) 0.0486(10) 0.0359(9) -0.0082(7) -0.0010(7) 0.0048(7)
C00K 0.0462(9) 0.0337(9) 0.0362(9) -0.0089(7) -0.0005(7) 0.0014(7)
C00L 0.0338(8) 0.0515(11) 0.0587(12) -0.0160(9) 0.0012(8) -0.0029(8)
C00M 0.0467(10) 0.0474(10) 0.0477(10) -0.0119(8) 0.0168(8) -0.0120(8)
C00N 0.0302(8) 0.0515(10) 0.0575(11) -0.0108(8) -0.0011(8) -0.0033(7)
C00O 0.0324(8) 0.0423(9) 0.0536(10) -0.0089(8) -0.0005(7) -0.0091(7)
C00P 0.0396(9) 0.0326(9) 0.0591(11) -0.0085(7) 0.0036(8) -0.0094(7)
C00Q 0.0517(10) 0.0408(10) 0.0571(11) -0.0193(8) -0.0063(8) -0.0014(8)
C00R 0.0566(11) 0.0359(9) 0.0448(10) -0.0024(7) -0.0051(8) 0.0003(8)
C00S 0.0587(11) 0.0502(10) 0.0335(9) -0.0053(8) 0.0032(8) -0.0022(9)
C00T 0.0531(10) 0.0427(9) 0.0410(9) -0.0111(7) -0.0088(8) -0.0060(8)

loop_
_atom_type_symbol
_atom_type_description
_atom_type_scat_dispersion_real
_atom_type_scat_dispersion_imag
_atom_type_scat_source
C C 0.0033 0.0016 'International Tables Vol C Tables 4.2.6.8 and 6.1.1.4'
H H 0.0000 0.0000 'International Tables Vol C Tables 4.2.6.8 and 6.1.1.4'
F F 0.0171 0.0103 'International Tables Vol C Tables 4.2.6.8 and 6.1.1.4'
O O 0.0106 0.0060 'International Tables Vol C Tables 4.2.6.8 and 6.1.1.4'

loop_
_geom_angle_atom_site_label_1
_geom_angle_atom_site_label_2
_geom_angle_atom_site_label_3
_geom_angle
C00E O003 H003 109.5
C00I C005 C00F 120.54(14)
C00I C005 C00J 118.42(14)
C00J C005 C00F 121.03(14)
C009 C006 H006 104.5
C009 C006 C00A 116.12(12)
C00A C006 H006 104.5
C00P C006 H006 104.5
C00P C006 C009 112.16(12)
C00P C006 C00A 113.54(12)
C00A C007 C008 118.87(12)
C00D C007 C008 113.97(13)
C00D C007 C00A 127.01(13)
C007 C008 C00F 109.81(12)
C00B C008 C007 101.67(11)
C00B C008 C00F 101.58(11)
C00G C008 C007 113.77(12)
C00G C008 C00B 113.50(13)
C00G C008 C00F 115.07(12)
C00E C009 C006 108.20(12)
C00Q C009 C006 108.58(12)
C00Q C009 C00E 108.57(13)
C00R C009 C006 114.10(13)
C00R C009 C00E 109.68(13)
C00R C009 C00Q 107.58(13)
C007 C00A C006 106.22(12)
C007 C00A C00O 109.66(12)
C007 C00A C00T 107.64(12)
C00O C00A C006 108.11(12)
C00O C00A C00T 109.88(13)
C00T C00A C006 115.19(12)
O002 C00B C008 126.29(14)
O002 C00B C00C 121.91(14)
C008 C00B C00C 111.79(13)
O004 C00C C00B 122.14(15)
O004 C00C C00H 127.97(15)
C00H C00C C00B 109.89(13)
C007 C00D H00D 121.9
C007 C00D C00H 116.17(13)
C00H C00D H00D 121.9
O003 C00E C009 111.25(13)
O003 C00E H00E 108.2
O003 C00E C00N 107.99(13)
C009 C00E H00E 108.2
C00N C00E C009 112.79(13)
C00N C00E H00E 108.2
C005 C00F C008 121.30(12)
C00K C00F C005 124.22(14)
C00K C00F C008 114.28(13)
C008 C00G H00A 108.7
C008 C00G H00B 108.7
C008 C00G C00P 114.23(12)
H00A C00G H00B 107.6
C00P C00G H00A 108.7
C00P C00G H00B 108.7
C00C C00H C00D 102.11(12)
C00C C00H H00H 113.5
C00D C00H H00H 113.5
C00K C00H C00C 103.27(12)
C00K C00H C00D 109.88(12)
C00K C00H H00H 113.5
C005 C00I H00I 119.6
C005 C00I C00L 120.82(15)
C00L C00I H00I 119.6
C005 C00J H00J 119.3
C00S C00J C005 121.45(15)
C00S C00J H00J 119.3
C00F C00K C00H 116.11(14)
C00F C00K H00K 121.9
C00H C00K H00K 121.9
C00I C00L H00L 120.9
C00M C00L C00I 118.30(15)
C00M C00L H00L 120.9
F001 C00M C00L 118.66(16)
F001 C00M C00S 118.29(16)
C00S C00M C00L 123.04(15)
C00E C00N H00C 109.3
C00E C00N H00F 109.3
C00E C00N C00O 111.69(13)
H00C C00N H00F 107.9
C00O C00N H00C 109.3
C00O C00N H00F 109.3
C00A C00O H00G 108.9
C00A C00O H00M 108.9
C00N C00O C00A 113.51(13)
C00N C00O H00G 108.9
C00N C00O H00M 108.9
H00G C00O H00M 107.7
C006 C00P H00N 108.3
C006 C00P H00O 108.3
C00G C00P C006 115.82(12)
C00G C00P H00N 108.3
C00G C00P H00O 108.3
H00N C00P H00O 107.4
C009 C00Q H00P 109.5
C009 C00Q H00Q 109.5
C009 C00Q H00R 109.5
H00P C00Q H00Q 109.5
H00P C00Q H00R 109.5
H00Q C00Q H00R 109.5
C009 C00R H00S 109.5
C009 C00R H00T 109.5
C009 C00R H00U 109.5
H00S C00R H00T 109.5
H00S C00R H00U 109.5
H00T C00R H00U 109.5
C00J C00S H00V 121.0
C00M C00S C00J 117.96(16)
C00M C00S H00V 121.0
C00A C00T H00W 109.5
C00A C00T H00X 109.5
C00A C00T H00Y 109.5
H00W C00T H00X 109.5
H00W C00T H00Y 109.5
H00X C00T H00Y 109.5

loop_
_geom_bond_atom_site_label_1
_geom_bond_atom_site_label_2
_geom_bond_distance
F001 C00M 1.3595(19)
O002 C00B 1.2018(19)
O003 H003 0.8200
O003 C00E 1.4325(19)
O004 C00C 1.2007(18)
C005 C00F 1.483(2)
C005 C00I 1.384(2)
C005 C00J 1.388(2)
C006 H006 0.9800
C006 C009 1.558(2)
C006 C00A 1.560(2)
C006 C00P 1.540(2)
C007 C008 1.536(2)
C007 C00A 1.521(2)
C007 C00D 1.333(2)
C008 C00B 1.521(2)
C008 C00F 1.543(2)
C008 C00G 1.520(2)
C009 C00E 1.539(2)
C009 C00Q 1.537(2)
C009 C00R 1.535(2)
C00A C00O 1.536(2)
C00A C00T 1.543(2)
C00B C00C 1.549(2)
C00C C00H 1.506(2)
C00D H00D 0.9300
C00D C00H 1.516(2)
C00E H00E 0.9800
C00E C00N 1.504(2)
C00F C00K 1.329(2)
C00G H00A 0.9700
C00G H00B 0.9700
C00G C00P 1.524(2)
C00H H00H 0.9800
C00H C00K 1.504(2)
C00I H00I 0.9300
C00I C00L 1.385(2)
C00J H00J 0.9300
C00J C00S 1.378(2)
C00K H00K 0.9300
C00L H00L 0.9300
C00L C00M 1.365(2)
C00M C00S 1.363(2)
C00N H00C 0.9700
C00N H00F 0.9700
C00N C00O 1.517(2)
C00O H00G 0.9700
C00O H00M 0.9700
C00P H00N 0.9700
C00P H00O 0.9700
C00Q H00P 0.9600
C00Q H00Q 0.9600
C00Q H00R 0.9600
C00R H00S 0.9600
C00R H00T 0.9600
C00R H00U 0.9600
C00S H00V 0.9300
C00T H00W 0.9600
C00T H00X 0.9600
C00T H00Y 0.9600

loop_
_geom_torsion_atom_site_label_1
_geom_torsion_atom_site_label_2
_geom_torsion_atom_site_label_3
_geom_torsion_atom_site_label_4
_geom_torsion
F001 C00M C00S C00J 179.47(15)
O002 C00B C00C O004 1.6(2)
O002 C00B C00C C00H -179.44(14)
O003 C00E C00N C00O -178.93(13)
O004 C00C C00H C00D 120.79(17)
O004 C00C C00H C00K -125.13(17)
C005 C00F C00K C00H 175.57(14)
C005 C00I C00L C00M 0.1(3)
C005 C00J C00S C00M 0.0(3)
C006 C009 C00E O003 -175.23(12)
C006 C009 C00E C00N -53.72(17)
C006 C00A C00O C00N 51.91(17)
C007 C008 C00B O002 -122.89(16)
C007 C008 C00B C00C 56.09(14)
C007 C008 C00F C005 136.44(14)
C007 C008 C00F C00K -48.49(17)
C007 C008 C00G C00P 44.44(19)
C007 C00A C00O C00N 167.30(13)
C007 C00D C00H C00C 60.23(17)
C007 C00D C00H C00K -48.87(19)
C008 C007 C00A C006 -43.73(16)
C008 C007 C00A C00O -160.33(13)
C008 C007 C00A C00T 80.16(16)
C008 C007 C00D C00H 0.97(19)
C008 C00B C00C O004 -177.38(14)
C008 C00B C00C C00H 1.53(16)
C008 C00F C00K C00H 0.7(2)
C008 C00G C00P C006 -28.8(2)
C009 C006 C00A C007 -168.81(12)
C009 C006 C00A C00O -51.18(16)
C009 C006 C00A C00T 72.14(17)
C009 C006 C00P C00G -158.18(14)
C009 C00E C00N C00O 57.72(18)
C00A C006 C009 C00E 52.14(17)
C00A C006 C009 C00Q 169.80(13)
C00A C006 C009 C00R -70.24(17)
C00A C006 C00P C00G -24.07(19)
C00A C007 C008 C00B 116.16(14)
C00A C007 C008 C00F -136.85(13)
C00A C007 C008 C00G -6.24(19)
C00A C007 C00D C00H -174.54(14)
C00B C008 C00F C005 -116.50(15)
C00B C008 C00F C00K 58.56(16)
C00B C008 C00G C00P -71.19(17)
C00B C00C C00H C00D -58.04(14)
C00B C00C C00H C00K 56.04(15)
C00C C00H C00K C00F -60.62(17)
C00D C007 C008 C00B -59.75(16)
C00D C007 C008 C00F 47.24(17)
C00D C007 C008 C00G 177.85(14)
C00D C007 C00A C006 131.59(16)
C00D C007 C00A C00O 15.0(2)
C00D C007 C00A C00T -104.52(17)
C00D C00H C00K C00F 47.71(19)
C00E C00N C00O C00A -57.10(19)
C00F C005 C00I C00L 179.51(15)
C00F C005 C00J C00S -179.52(16)
C00F C008 C00B O002 123.81(16)
C00F C008 C00B C00C -57.21(14)
C00F C008 C00G C00P 172.38(13)
C00G C008 C00B O002 -0.3(2)
C00G C008 C00B C00C 178.68(11)
C00G C008 C00F C005 6.5(2)
C00G C008 C00F C00K -178.40(14)
C00I C005 C00F C008 108.28(17)
C00I C005 C00F C00K -66.3(2)
C00I C005 C00J C00S -0.4(2)
C00I C00L C00M F001 -179.48(15)
C00I C00L C00M C00S -0.5(3)
C00J C005 C00F C008 -72.6(2)
C00J C005 C00F C00K 112.86(18)
C00J C005 C00I C00L 0.3(2)
C00L C00M C00S C00J 0.5(3)
C00P C006 C009 C00E -175.02(13)
C00P C006 C009 C00Q -57.36(17)
C00P C006 C009 C00R 62.60(17)
C00P C006 C00A C007 58.97(15)
C00P C006 C00A C00O 176.60(12)
C00P C006 C00A C00T -60.07(17)
C00Q C009 C00E O003 67.10(16)
C00Q C009 C00E C00N -171.38(13)
C00R C009 C00E O003 -50.19(17)
C00R C009 C00E C00N 71.32(17)
C00T C00A C00O C00N -74.58(17)
